data_7007482
loop_
_publ_author_name
'Thompson, Amber L.'
'Parker, David'
'Fulton, David A.'
'Howard, Judith A. K.'
'Pandya, Shashi U.'
'Puschmann, Horst'
'Senanayake, Kanthi'
'Stenson, Philip A.'
'Badari, Alessandra'
'Botta, Mauro'
'Avedano, Stefano'
'Aime, Silvio'

_publ_section_title
;
 On the role of the counter-ion in defining water structure and
 dynamics: order, structure and dynamics in hydrophilic and hydrophobic
 gadolinium salt complexes.
;
_journal_issue 47
_journal_name_full 'Dalton transactions (Cambridge, England : 2003)'
_journal_page_first 5605
_journal_page_last 5616
_journal_paper_doi 10.1039/b606206g
_journal_year 2006
_chemical_absolute_configuration syn
_chemical_formula_moiety 'C48 H66 N8 O5 Yb, 3I'
_chemical_formula_sum 'C48 H66 I3 N8 O5 Yb'
_chemical_formula_weight 1388.83
_chemical_melting_point ?
_chemical_name_common (Yb.DOTAPh)I!3$
_chemical_name_systematic
;
[Yb.DOTAPh]I~3~
;
_space_group_IT_number 18
_symmetry_cell_setting orthorhombic
_symmetry_space_group_name_Hall 'P 2 2ab'
_symmetry_space_group_name_H-M 'P 21 21 2'
_atom_sites_solution_hydrogens geom
_atom_sites_solution_primary direct
_atom_sites_solution_secondary difmap
_cell_angle_alpha 90.00
_cell_angle_beta 90.00
_cell_angle_gamma 90.00
_cell_formula_units_Z 4
_cell_length_a 19.6170(13)
_cell_length_b 19.7668(14)
_cell_length_c 14.5591(10)
_cell_measurement_reflns_used 7962
_cell_measurement_temperature 120(2)
_cell_measurement_theta_max 27.461
_cell_measurement_theta_min 2.307
_cell_volume 5645.5(7)
_computing_cell_refinement 'SMART-NT V6.1 (Bruker, 2000)'
_computing_data_collection 'SMART-NT V6.1 (Bruker, 2000)'
_computing_data_reduction 'SAINT-NT V6.45A (Bruker, 2000)'
_computing_molecular_graphics 'Bruker SHELXTL'
_computing_publication_material 'Bruker SHELXTL'
_computing_structure_refinement 'SHELXL-97 (Sheldrick, 1997)'
_computing_structure_solution 'SHELXS-97 (Sheldrick, 1997)'
_diffrn_ambient_temperature 120(2)
_diffrn_detector_area_resol_mean 8
_diffrn_measured_fraction_theta_full 0.999
_diffrn_measured_fraction_theta_max 0.999
_diffrn_measurement_device_type 'Bruker SMART CCD 1K area detector'
_diffrn_measurement_method \w-scans
_diffrn_radiation_monochromator graphite
_diffrn_radiation_source 'fine-focus sealed tube'
_diffrn_radiation_type MoK\a
_diffrn_radiation_wavelength 0.71073
_diffrn_reflns_av_R_equivalents 0.1100
_diffrn_reflns_av_sigmaI/netI 0.0661
_diffrn_reflns_limit_h_max 23
_diffrn_reflns_limit_h_min -23
_diffrn_reflns_limit_k_max 23
_diffrn_reflns_limit_k_min -23
_diffrn_reflns_limit_l_max 17
_diffrn_reflns_limit_l_min -17
_diffrn_reflns_number 48273
_diffrn_reflns_theta_full 25.00
_diffrn_reflns_theta_max 25.00
_diffrn_reflns_theta_min 1.03
_exptl_absorpt_coefficient_mu 3.344
_exptl_absorpt_correction_T_max 0.6909
_exptl_absorpt_correction_T_min 0.5484
_exptl_absorpt_correction_type integration
_exptl_absorpt_process_details 'XPREP (SHELXTL,1997)'
_exptl_crystal_colour colourless
_exptl_crystal_density_diffrn 1.634
_exptl_crystal_density_meas ?
_exptl_crystal_density_method .
_exptl_crystal_description block
_exptl_crystal_F_000 2716
_exptl_crystal_size_max 0.22
_exptl_crystal_size_mid 0.16
_exptl_crystal_size_min 0.12
_refine_diff_density_max 1.713
_refine_diff_density_min -1.566
_refine_diff_density_rms 0.260
_refine_ls_abs_structure_details 'Flack H D (1983), Acta Cryst. A39, 876-881'
_refine_ls_abs_structure_Flack -0.02(3)
_refine_ls_extinction_method none
_refine_ls_goodness_of_fit_ref 1.139
_refine_ls_hydrogen_treatment constr
_refine_ls_matrix_type full
_refine_ls_number_parameters 300
_refine_ls_number_reflns 9938
_refine_ls_number_restraints 32
_refine_ls_restrained_S_all 1.140
_refine_ls_R_factor_all 0.1071
_refine_ls_R_factor_gt 0.0734
_refine_ls_shift/su_max 0.001
_refine_ls_shift/su_mean 0.000
_refine_ls_structure_factor_coef Fsqd
_refine_ls_weighting_details 'calc w=1/[\s^2^(Fo^2^)+(0.0529P)^2^+139.0219P] where P=(Fo^2^+2Fc^2^)/3'
_refine_ls_weighting_scheme calc
_refine_ls_wR_factor_gt 0.1668
_refine_ls_wR_factor_ref 0.1942
_reflns_number_gt 8000
_reflns_number_total 9938
_reflns_threshold_expression >2sigma(I)
_cod_data_source_file b606206g.txt
_cod_data_source_block '[Yb.2]I3'
_cod_depositor_comments
;
The following automatic conversions were performed:
'_symmetry_cell_setting' value 'Orthorhombic' changed to 'orthorhombic'
according to '/home/adriana/struct/CIF-dictionaries/cif_core.dic'
dictionary named 'cif_core.dic' version 2.4.1 from 2010-06-29.

Automatic conversion script
Id: cif_fix_enum 1555 2011-01-17 13:19:09Z saulius 

The following automatic conversions were performed:

'_chemical_melting_point' value 'not measured' was changed to '?' -
the value is undefined or not given.

Automatic conversion script
Id: cif_fix_values 1569 2011-02-09 13:29:24Z adriana 
;
_cod_original_sg_symbol_H-M P2(1)2(1)2
_cod_database_code 7007482

loop_
_symmetry_equiv_pos_as_xyz
'x, y, z'
'-x, -y, z'
'-x+1/2, y+1/2, -z'
'x+1/2, -y+1/2, -z'

loop_
_atom_site_label
_atom_site_type_symbol
_atom_site_fract_x
_atom_site_fract_y
_atom_site_fract_z
_atom_site_U_iso_or_equiv
_atom_site_adp_type
_atom_site_occupancy
_atom_site_symmetry_multiplicity
_atom_site_calc_flag
_atom_site_refinement_flags
_atom_site_disorder_assembly
_atom_site_disorder_group
Yb1 Yb 0.29993(4) 0.69792(5) 0.75272(6) 0.02067(17) Uani 1 1 d D . .
N1 N 0.2154(10) 0.7287(10) 0.8896(12) 0.025(4) Uiso 1 1 d . . .
N2 N 0.1703(9) 0.6794(9) 0.7069(11) 0.022(4) Uiso 1 1 d . . .
N3 N 0.2630(9) 0.7779(9) 0.6153(11) 0.022(4) Uiso 1 1 d . . .
N4 N 0.3083(9) 0.8226(8) 0.7997(11) 0.019(4) Uiso 1 1 d . . .
N5 N 0.3578(9) 0.6986(10) 1.0457(13) 0.028(4) Uiso 1 1 d . . .
H5A H 0.3366 0.7135 1.0950 0.034 Uiso 1 1 calc R . .
N6 N 0.1811(11) 0.5133(12) 0.8062(14) 0.041(6) Uiso 1 1 d . . .
H6A H 0.1423 0.4971 0.7851 0.049 Uiso 1 1 calc R . .
N7 N 0.3166(10) 0.6429(11) 0.4599(15) 0.038(5) Uiso 1 1 d . . .
H7A H 0.3186 0.6657 0.4080 0.046 Uiso 1 1 calc R . .
N8 N 0.4785(10) 0.8268(11) 0.6921(13) 0.034(5) Uiso 1 1 d . . .
H8A H 0.4900 0.8676 0.7109 0.040 Uiso 1 1 calc R . .
O1 O 0.3531(7) 0.6969(8) 0.8924(9) 0.022(3) Uiso 1 1 d . . .
O2 O 0.2578(8) 0.5978(8) 0.8038(9) 0.020(3) Uiso 1 1 d . . .
O3 O 0.3043(9) 0.6469(8) 0.6147(10) 0.028(4) Uiso 1 1 d . . .
O4 O 0.3940(9) 0.7449(9) 0.6983(11) 0.032(4) Uiso 1 1 d . . .
O1W O 0.3907(7) 0.6168(7) 0.7573(11) 0.030(3) Uiso 1 1 d D . .
H1WB H 0.434(3) 0.627(8) 0.741(13) 0.03(6) Uiso 1 1 d D . .
H1WA H 0.400(8) 0.573(2) 0.771(10) 0.04(7) Uiso 1 1 d D . .
C1 C 0.1476(14) 0.7009(17) 0.8743(18) 0.040(7) Uiso 1 1 d . . .
H1A H 0.1142 0.7251 0.9132 0.048 Uiso 1 1 calc R . .
H1B H 0.1471 0.6525 0.8921 0.048 Uiso 1 1 calc R . .
C2 C 0.1272(11) 0.7079(11) 0.7721(14) 0.025(5) Uiso 1 1 d . . .
H2A H 0.0815 0.6875 0.7644 0.029 Uiso 1 1 calc R . .
H2B H 0.1229 0.7567 0.7582 0.029 Uiso 1 1 calc R . .
C3 C 0.1540(14) 0.7064(16) 0.6170(18) 0.037(7) Uiso 1 1 d . . .
H3A H 0.1039 0.7107 0.6111 0.045 Uiso 1 1 calc R . .
H3B H 0.1699 0.6745 0.5692 0.045 Uiso 1 1 calc R . .
C4 C 0.1894(14) 0.7805(14) 0.6002(18) 0.039(6) Uiso 1 1 d . . .
H4A H 0.1802 0.7955 0.5365 0.047 Uiso 1 1 calc R . .
H4B H 0.1689 0.8139 0.6426 0.047 Uiso 1 1 calc R . .
C5 C 0.2852(13) 0.8500(13) 0.6326(16) 0.029(6) Uiso 1 1 d . . .
H5B H 0.3339 0.8551 0.6157 0.035 Uiso 1 1 calc R . .
H5C H 0.2583 0.8809 0.5932 0.035 Uiso 1 1 calc R . .
C6 C 0.2758(10) 0.8695(10) 0.7311(13) 0.023(5) Uiso 1 1 d . . .
H6B H 0.2263 0.8719 0.7442 0.027 Uiso 1 1 calc R . .
H6C H 0.2948 0.9154 0.7402 0.027 Uiso 1 1 calc R . .
C7 C 0.2803(11) 0.8387(11) 0.8876(14) 0.019(5) Uiso 1 1 d . . .
H7B H 0.2738 0.8883 0.8925 0.023 Uiso 1 1 calc R . .
H7C H 0.3123 0.8245 0.9364 0.023 Uiso 1 1 calc R . .
C8 C 0.2119(13) 0.8031(14) 0.9010(15) 0.035(5) Uiso 1 1 d . . .
H8B H 0.1947 0.8133 0.9634 0.042 Uiso 1 1 calc R . .
H8C H 0.1788 0.8215 0.8563 0.042 Uiso 1 1 calc R . .
C9 C 0.2444(13) 0.6999(15) 0.9755(16) 0.036(6) Uiso 1 1 d . . .
H9A H 0.2260 0.6538 0.9854 0.043 Uiso 1 1 calc R . .
H9B H 0.2307 0.7283 1.0285 0.043 Uiso 1 1 calc R . .
C10 C 0.3269(11) 0.6968(13) 0.9693(13) 0.021(5) Uiso 1 1 d . . .
C11 C 0.1632(16) 0.6082(15) 0.7050(19) 0.046(7) Uiso 1 1 d . . .
H11A H 0.1792 0.5911 0.6448 0.055 Uiso 1 1 calc R . .
H11B H 0.1143 0.5965 0.7109 0.055 Uiso 1 1 calc R . .
C12 C 0.2028(14) 0.5727(13) 0.7810(17) 0.039(6) Uiso 1 1 d . . .
C13 C 0.2979(14) 0.7502(13) 0.5333(16) 0.035(6) Uiso 1 1 d . . .
H13A H 0.2716 0.7624 0.4777 0.042 Uiso 1 1 calc R . .
H13B H 0.3436 0.7710 0.5279 0.042 Uiso 1 1 calc R . .
C14 C 0.3051(15) 0.6778(14) 0.5375(16) 0.038(6) Uiso 1 1 d . . .
C15 C 0.3841(11) 0.8421(12) 0.7994(14) 0.023(5) Uiso 1 1 d . . .
H15A H 0.3891 0.8911 0.7874 0.028 Uiso 1 1 calc R . .
H15B H 0.4048 0.8320 0.8599 0.028 Uiso 1 1 calc R . .
C16 C 0.4196(13) 0.8016(14) 0.7246(18) 0.040(6) Uiso 1 1 d . . .
C17 C 0.4308(13) 0.6753(11) 1.0521(18) 0.049(8) Uiso 1 1 d D . .
H17A H 0.4386 0.6305 1.0219 0.059 Uiso 1 1 calc R . .
C18 C 0.4709(10) 0.7323(8) 1.0075(12) 0.050(8) Uiso 1 1 d G . .
C19 C 0.4619(11) 0.7979(9) 1.0396(13) 0.063(8) Uiso 1 1 d GD . .
H19A H 0.4305 0.8067 1.0878 0.075 Uiso 1 1 calc R . .
C20 C 0.4988(13) 0.8508(8) 1.0010(16) 0.091(13) Uiso 1 1 d G . .
H20A H 0.4927 0.8956 1.0229 0.109 Uiso 1 1 calc R . .
C21 C 0.5448(13) 0.8380(10) 0.9304(16) 0.086(12) Uiso 1 1 d G . .
H21A H 0.5700 0.8741 0.9040 0.103 Uiso 1 1 calc R . .
C22 C 0.5537(10) 0.7723(11) 0.8983(13) 0.079(11) Uiso 1 1 d G . .
H22A H 0.5851 0.7636 0.8501 0.095 Uiso 1 1 calc R . .
C23 C 0.5168(10) 0.7195(8) 0.9369(12) 0.045(7) Uiso 1 1 d GD . .
H23A H 0.5229 0.6746 0.9150 0.054 Uiso 1 1 calc R . .
C24 C 0.4518(16) 0.6759(17) 1.154(2) 0.059(8) Uiso 1 1 d . . .
H24A H 0.4994 0.6614 1.1594 0.089 Uiso 1 1 calc R . .
H24B H 0.4225 0.6449 1.1884 0.089 Uiso 1 1 calc R . .
H24C H 0.4470 0.7218 1.1784 0.089 Uiso 1 1 calc R . .
C25 C 0.2216(10) 0.4753(12) 0.8689(12) 0.031(5) Uiso 1 1 d D . .
H25A H 0.2697 0.4752 0.8461 0.037 Uiso 1 1 calc R . .
C26 C 0.2220(7) 0.4967(10) 0.9702(9) 0.041(6) Uiso 1 1 d G . .
C27 C 0.1604(6) 0.5063(10) 1.0156(10) 0.036(6) Uiso 1 1 d GD . .
H27A H 0.1187 0.4968 0.9852 0.044 Uiso 1 1 calc R . .
C28 C 0.1599(7) 0.5299(10) 1.1056(10) 0.055(7) Uiso 1 1 d G . .
H28A H 0.1179 0.5365 1.1366 0.065 Uiso 1 1 calc R . .
C29 C 0.2210(9) 0.5438(10) 1.1502(9) 0.065(9) Uiso 1 1 d G . .
H29A H 0.2207 0.5599 1.2116 0.078 Uiso 1 1 calc R . .
C30 C 0.2826(7) 0.5342(11) 1.1048(11) 0.052(7) Uiso 1 1 d G . .
H30A H 0.3243 0.5437 1.1352 0.062 Uiso 1 1 calc R . .
C31 C 0.2831(6) 0.5106(11) 1.0148(11) 0.072(10) Uiso 1 1 d GD . .
H31A H 0.3252 0.5041 0.9838 0.087 Uiso 1 1 calc R . .
C32 C 0.1932(17) 0.4002(16) 0.864(2) 0.052(8) Uiso 1 1 d . . .
H32A H 0.1982 0.3827 0.8018 0.078 Uiso 1 1 calc R . .
H32B H 0.1448 0.4000 0.8815 0.078 Uiso 1 1 calc R . .
H32C H 0.2188 0.3716 0.9071 0.078 Uiso 1 1 calc R . .
C33 C 0.3258(10) 0.5719(11) 0.4564(16) 0.036(6) Uiso 1 1 d D . .
H33A H 0.3663 0.5653 0.4971 0.043 Uiso 1 1 calc R . .
C34 C 0.2733(7) 0.5230(8) 0.4994(11) 0.037(6) Uiso 1 1 d G . .
C35 C 0.2047(8) 0.5253(9) 0.4757(12) 0.062(8) Uiso 1 1 d GD . .
H35A H 0.1893 0.5567 0.4309 0.074 Uiso 1 1 calc R . .
C36 C 0.1587(7) 0.4817(10) 0.5175(14) 0.060(8) Uiso 1 1 d G . .
H36A H 0.1118 0.4832 0.5013 0.072 Uiso 1 1 calc R . .
C37 C 0.1812(8) 0.4357(9) 0.5831(14) 0.056(8) Uiso 1 1 d G . .
H37A H 0.1498 0.4059 0.6117 0.067 Uiso 1 1 calc R . .
C38 C 0.2498(9) 0.4334(9) 0.6068(12) 0.073(10) Uiso 1 1 d G . .
H38A H 0.2653 0.4020 0.6516 0.088 Uiso 1 1 calc R . .
C39 C 0.2959(7) 0.4771(9) 0.5649(11) 0.042(6) Uiso 1 1 d GD . .
H39A H 0.3428 0.4755 0.5811 0.050 Uiso 1 1 calc R . .
C40 C 0.3557(16) 0.5527(16) 0.358(2) 0.058(8) Uiso 1 1 d . . .
H40A H 0.3865 0.5886 0.3375 0.086 Uiso 1 1 calc R . .
H40B H 0.3182 0.5477 0.3144 0.086 Uiso 1 1 calc R . .
H40C H 0.3808 0.5100 0.3627 0.086 Uiso 1 1 calc R . .
C41 C 0.5207(17) 0.7968(15) 0.6348(14) 0.067(9) Uiso 1 1 d D . .
H41A H 0.5147 0.7474 0.6472 0.080 Uiso 1 1 calc R . .
C42 C 0.5002(11) 0.8054(9) 0.5343(10) 0.047(6) Uiso 1 1 d G . .
C43 C 0.4796(13) 0.7489(8) 0.4847(13) 0.073(10) Uiso 1 1 d GD . .
H43A H 0.4782 0.7058 0.5135 0.087 Uiso 1 1 calc R . .
C44 C 0.4609(13) 0.7555(11) 0.3930(13) 0.132(19) Uiso 1 1 d G . .
H44A H 0.4469 0.7169 0.3591 0.158 Uiso 1 1 calc R . .
C45 C 0.4629(12) 0.8186(13) 0.3509(10) 0.061(8) Uiso 1 1 d G . .
H45A H 0.4502 0.8231 0.2883 0.074 Uiso 1 1 calc R . .
C46 C 0.4835(14) 0.8751(10) 0.4005(13) 0.110(15) Uiso 1 1 d G . .
H46A H 0.4849 0.9182 0.3717 0.132 Uiso 1 1 calc R . .
C47 C 0.5021(13) 0.8685(8) 0.4922(13) 0.078(10) Uiso 1 1 d GD . .
H47A H 0.5162 0.9071 0.5261 0.094 Uiso 1 1 calc R . .
C48 C 0.595(2) 0.808(2) 0.639(3) 0.084(12) Uiso 1 1 d . . .
H48A H 0.6050 0.8457 0.6796 0.126 Uiso 1 1 calc R . .
H48B H 0.6120 0.8179 0.5768 0.126 Uiso 1 1 calc R . .
H48C H 0.6173 0.7668 0.6617 0.126 Uiso 1 1 calc R . .
I1 I 0.5000 1.0000 0.72084(18) 0.0787(11) Uani 1 2 d S . .
I2 I 0.2621(3) 0.7333(3) 0.2574(3) 0.0356(10) Uani 0.75 1 d P . .
I3 I 0.0022(2) 0.47562(17) 0.8192(2) 0.0445(9) Uani 0.50 1 d P . .
I4 I 0.2713(9) 0.7294(8) 0.2475(14) 0.071(5) Uani 0.25 1 d P . .
I5 I 0.5383(4) 0.6015(4) 0.4713(6) 0.054(2) Uani 0.25 1 d P . .
I6 I 0.5000 0.5000 0.0556(9) 0.048(2) Uani 0.25 2 d SP . .
I7 I 0.5000 0.5000 0.1128(7) 0.0367(19) Uani 0.25 2 d SP . .
I8 I 0.5165(10) 0.5794(11) 0.5741(14) 0.075(5) Uiso 0.13 1 d P . .
I9 I 0.5967(15) 0.6067(15) 0.264(2) 0.053(7) Uiso 0.06 1 d P . .
I10 I 0.5410(19) 0.5113(19) -0.105(2) 0.059(9) Uiso 0.06 1 d P . .
I11 I 0.2632(11) 0.6623(11) 0.2686(16) 0.032(5) Uiso 0.06 1 d P . .
I12 I 0.6183(18) 0.6535(19) 0.735(3) 0.085(12) Uiso 0.06 1 d P . .
I13 I 0.5271(18) 0.5897(18) 0.387(3) 0.062(9) Uiso 0.06 1 d P . .
I14 I 0.523(2) 0.541(3) 0.612(3) 0.026(10) Uiso 0.03 1 d P . .
I15 I 0.5000 0.5000 -0.068(3) 0.068(11) Uiso 0.06 2 d SP . .

loop_
_atom_site_aniso_label
_atom_site_aniso_U_11
_atom_site_aniso_U_22
_atom_site_aniso_U_33
_atom_site_aniso_U_23
_atom_site_aniso_U_13
_atom_site_aniso_U_12
Yb1 0.0244(5) 0.0294(5) 0.0082(3) 0.0020(5) -0.0039(5) -0.0090(3)
I1 0.141(3) 0.0485(17) 0.0472(15) 0.000 0.000 -0.049(2)
I2 0.0419(17) 0.056(2) 0.0092(16) 0.0084(15) 0.0008(14) 0.0227(13)
I3 0.0360(17) 0.066(3) 0.0320(13) -0.0093(13) -0.0012(16) -0.006(3)
I4 0.092(11) 0.091(11) 0.029(5) -0.023(6) 0.006(6) -0.069(6)
I5 0.036(4) 0.044(4) 0.082(6) 0.004(4) 0.011(4) -0.007(3)
I6 0.019(5) 0.057(7) 0.068(7) 0.000 0.000 0.029(4)
I7 0.036(6) 0.036(6) 0.038(5) 0.000 0.000 -0.002(3)

loop_
_atom_type_symbol
_atom_type_description
_atom_type_scat_dispersion_real
_atom_type_scat_dispersion_imag
_atom_type_scat_source
C C 0.0033 0.0016 'International Tables Vol C Tables 4.2.6.8 and 6.1.1.4'
H H 0.0000 0.0000 'International Tables Vol C Tables 4.2.6.8 and 6.1.1.4'
N N 0.0061 0.0033 'International Tables Vol C Tables 4.2.6.8 and 6.1.1.4'
O O 0.0106 0.0060 'International Tables Vol C Tables 4.2.6.8 and 6.1.1.4'
I I -0.4742 1.8119 'International Tables Vol C Tables 4.2.6.8 and 6.1.1.4'
Yb Yb -0.3850 5.5486 'International Tables Vol C Tables 4.2.6.8 and 6.1.1.4'

loop_
_exptl_crystal_face_index_h
_exptl_crystal_face_index_k
_exptl_crystal_face_index_l
_exptl_crystal_face_perp_dist
1.00 0.00 0.00 0.0600
-1.00 0.00 0.00 0.0600
0.00 1.00 0.00 0.0800
0.00 -1.00 -1.00 0.0800
0.00 -1.00 1.00 0.1000
0.00 -1.00 0.00 0.1200

loop_
_geom_angle_atom_site_label_1
_geom_angle_atom_site_label_2
_geom_angle_atom_site_label_3
_geom_angle
_geom_angle_site_symmetry_1
_geom_angle_site_symmetry_3
_geom_angle_publ_flag
O4 Yb1 O3 80.6(6) . . ?
O4 Yb1 O2 141.9(4) . . ?
O3 Yb1 O2 85.1(5) . . ?
O4 Yb1 O1 86.7(6) . . ?
O3 Yb1 O1 140.6(4) . . ?
O2 Yb1 O1 82.4(5) . . ?
O4 Yb1 O1W 70.8(6) . . ?
O3 Yb1 O1W 72.3(6) . . ?
O2 Yb1 O1W 71.2(6) . . ?
O1 Yb1 O1W 68.3(6) . . ?
O4 Yb1 N4 68.8(6) . . ?
O3 Yb1 N4 131.8(5) . . ?
O2 Yb1 N4 140.7(5) . . ?
O1 Yb1 N4 75.0(6) . . ?
O1W Yb1 N4 126.0(6) . . ?
O4 Yb1 N3 73.0(6) . . ?
O3 Yb1 N3 66.7(6) . . ?
O2 Yb1 N3 131.9(5) . . ?
O1 Yb1 N3 143.3(6) . . ?
O1W Yb1 N3 128.5(6) . . ?
N4 Yb1 N3 69.2(5) . . ?
O4 Yb1 N2 140.1(6) . . ?
O3 Yb1 N2 75.5(6) . . ?
O2 Yb1 N2 67.2(5) . . ?
O1 Yb1 N2 131.3(5) . . ?
O1W Yb1 N2 128.8(6) . . ?
N4 Yb1 N2 105.2(5) . . ?
N3 Yb1 N2 68.3(5) . . ?
O4 Yb1 N1 133.8(6) . . ?
O3 Yb1 N1 142.6(6) . . ?
O2 Yb1 N1 74.2(5) . . ?
O1 Yb1 N1 67.7(5) . . ?
O1W Yb1 N1 126.5(6) . . ?
N4 Yb1 N1 67.7(5) . . ?
N3 Yb1 N1 105.0(4) . . ?
N2 Yb1 N1 67.9(5) . . ?
O4 Yb1 C16 19.4(6) . . ?
O3 Yb1 C16 98.5(6) . . ?
O2 Yb1 C16 152.0(6) . . ?
O1 Yb1 C16 77.3(6) . . ?
O1W Yb1 C16 83.4(7) . . ?
N4 Yb1 C16 50.2(6) . . ?
N3 Yb1 C16 73.6(6) . . ?
N2 Yb1 C16 140.6(6) . . ?
N1 Yb1 C16 114.4(6) . . ?
O4 Yb1 C12 151.7(7) . . ?
O3 Yb1 C12 77.7(6) . . ?
O2 Yb1 C12 18.6(6) . . ?
O1 Yb1 C12 98.8(6) . . ?
O1W Yb1 C12 85.4(7) . . ?
N4 Yb1 C12 139.4(6) . . ?
N3 Yb1 C12 113.7(6) . . ?
N2 Yb1 C12 49.1(6) . . ?
N1 Yb1 C12 72.9(6) . . ?
C16 Yb1 C12 168.8(6) . . ?
O4 Yb1 C14 70.8(7) . . ?
O3 Yb1 C14 19.4(6) . . ?
O2 Yb1 C14 103.1(6) . . ?
O1 Yb1 C14 150.1(6) . . ?
O1W Yb1 C14 85.4(6) . . ?
N4 Yb1 C14 112.6(6) . . ?
N3 Yb1 C14 48.3(6) . . ?
N2 Yb1 C14 76.3(7) . . ?
N1 Yb1 C14 142.2(7) . . ?
C16 Yb1 C14 85.9(7) . . ?
C12 Yb1 C14 92.9(7) . . ?
C1 N1 C8 111(2) . . ?
C1 N1 C9 109.5(19) . . ?
C8 N1 C9 107.6(18) . . ?
C1 N1 Yb1 111.6(14) . . ?
C8 N1 Yb1 109.8(13) . . ?
C9 N1 Yb1 107.7(14) . . ?
C2 N2 C11 111(2) . . ?
C2 N2 C3 109.5(19) . . ?
C11 N2 C3 109(2) . . ?
C2 N2 Yb1 110.7(12) . . ?
C11 N2 Yb1 103.6(16) . . ?
C3 N2 Yb1 112.8(15) . . ?
C4 N3 C13 110.4(19) . . ?
C4 N3 C5 106.1(18) . . ?
C13 N3 C5 110.4(18) . . ?
C4 N3 Yb1 113.8(14) . . ?
C13 N3 Yb1 105.2(14) . . ?
C5 N3 Yb1 111.0(13) . . ?
C7 N4 C6 107.0(16) . . ?
C7 N4 C15 108.6(16) . . ?
C6 N4 C15 104.7(15) . . ?
C7 N4 Yb1 115.4(12) . . ?
C6 N4 Yb1 112.9(11) . . ?
C15 N4 Yb1 107.7(12) . . ?
C10 N5 C17 120(2) . . ?
C10 N5 H5A 120.0 . . ?
C17 N5 H5A 120.0 . . ?
C12 N6 C25 118(2) . . ?
C12 N6 H6A 120.9 . . ?
C25 N6 H6A 120.9 . . ?
C14 N7 C33 124(2) . . ?
C14 N7 H7A 117.9 . . ?
C33 N7 H7A 117.9 . . ?
C41 N8 C16 127(2) . . ?
C41 N8 H8A 116.7 . . ?
C16 N8 H8A 116.7 . . ?
C10 O1 Yb1 128.2(14) . . ?
C12 O2 Yb1 125.5(16) . . ?
C14 O3 Yb1 124.9(15) . . ?
C16 O4 Yb1 125.8(16) . . ?
Yb1 O1W H1WB 122(10) . . ?
Yb1 O1W H1WA 142(10) . . ?
H1WB O1W H1WA 95.3(14) . . ?
N1 C1 C2 110(2) . . ?
N1 C1 H1A 109.6 . . ?
C2 C1 H1A 109.6 . . ?
N1 C1 H1B 109.6 . . ?
C2 C1 H1B 109.6 . . ?
H1A C1 H1B 108.1 . . ?
N2 C2 C1 117.6(19) . . ?
N2 C2 H2A 107.9 . . ?
C1 C2 H2A 107.9 . . ?
N2 C2 H2B 107.9 . . ?
C1 C2 H2B 107.9 . . ?
H2A C2 H2B 107.2 . . ?
N2 C3 C4 112(2) . . ?
N2 C3 H3A 109.3 . . ?
C4 C3 H3A 109.3 . . ?
N2 C3 H3B 109.3 . . ?
C4 C3 H3B 109.3 . . ?
H3A C3 H3B 107.9 . . ?
N3 C4 C3 111(2) . . ?
N3 C4 H4A 109.3 . . ?
C3 C4 H4A 109.3 . . ?
N3 C4 H4B 109.3 . . ?
C3 C4 H4B 109.3 . . ?
H4A C4 H4B 108.0 . . ?
C6 C5 N3 111.5(19) . . ?
C6 C5 H5B 109.3 . . ?
N3 C5 H5B 109.3 . . ?
C6 C5 H5C 109.3 . . ?
N3 C5 H5C 109.3 . . ?
H5B C5 H5C 108.0 . . ?
C5 C6 N4 115.1(17) . . ?
C5 C6 H6B 108.5 . . ?
N4 C6 H6B 108.5 . . ?
C5 C6 H6C 108.5 . . ?
N4 C6 H6C 108.5 . . ?
H6B C6 H6C 107.5 . . ?
N4 C7 C8 110.4(18) . . ?
N4 C7 H7B 109.6 . . ?
C8 C7 H7B 109.6 . . ?
N4 C7 H7C 109.6 . . ?
C8 C7 H7C 109.6 . . ?
H7B C7 H7C 108.1 . . ?
N1 C8 C7 114(2) . . ?
N1 C8 H8B 108.8 . . ?
C7 C8 H8B 108.8 . . ?
N1 C8 H8C 108.8 . . ?
C7 C8 H8C 108.8 . . ?
H8B C8 H8C 107.7 . . ?
N1 C9 C10 110.5(19) . . ?
N1 C9 H9A 109.6 . . ?
C10 C9 H9A 109.6 . . ?
N1 C9 H9B 109.6 . . ?
C10 C9 H9B 109.6 . . ?
H9A C9 H9B 108.1 . . ?
O1 C10 N5 127(2) . . ?
O1 C10 C9 117.8(18) . . ?
N5 C10 C9 115.3(18) . . ?
O1 C10 Yb1 34.2(10) . . ?
N5 C10 Yb1 160.8(16) . . ?
C9 C10 Yb1 83.7(11) . . ?
N2 C11 C12 113(2) . . ?
N2 C11 H11A 108.9 . . ?
C12 C11 H11A 108.9 . . ?
N2 C11 H11B 108.9 . . ?
C12 C11 H11B 108.9 . . ?
H11A C11 H11B 107.7 . . ?
O2 C12 N6 125(2) . . ?
O2 C12 C11 117(2) . . ?
N6 C12 C11 117(3) . . ?
O2 C12 Yb1 35.9(11) . . ?
N6 C12 Yb1 161(2) . . ?
C11 C12 Yb1 81.5(16) . . ?
C14 C13 N3 112(2) . . ?
C14 C13 H13A 109.2 . . ?
N3 C13 H13A 109.2 . . ?
C14 C13 H13B 109.2 . . ?
N3 C13 H13B 109.2 . . ?
H13A C13 H13B 107.9 . . ?
O3 C14 N7 120(2) . . ?
O3 C14 C13 121(2) . . ?
N7 C14 C13 119(2) . . ?
O3 C14 Yb1 35.7(11) . . ?
N7 C14 Yb1 154.7(18) . . ?
C13 C14 Yb1 85.1(14) . . ?
C16 C15 N4 108.2(18) . . ?
C16 C15 H15A 110.1 . . ?
N4 C15 H15A 110.1 . . ?
C16 C15 H15B 110.1 . . ?
N4 C15 H15B 110.1 . . ?
H15A C15 H15B 108.4 . . ?
O4 C16 N8 124(2) . . ?
O4 C16 C15 120(2) . . ?
N8 C16 C15 117(2) . . ?
O4 C16 Yb1 34.8(11) . . ?
N8 C16 Yb1 158.4(19) . . ?
C15 C16 Yb1 84.7(14) . . ?
N5 C17 C18 103.8(18) . . ?
N5 C17 C24 108(2) . . ?
C18 C17 C24 105(2) . . ?
N5 C17 H17A 112.9 . . ?
C18 C17 H17A 112.9 . . ?
C24 C17 H17A 112.9 . . ?
C19 C18 C23 120.0 . . ?
C19 C18 C17 118.9(7) . . ?
C23 C18 C17 121.1(7) . . ?
C18 C19 C20 120.0 . . ?
C18 C19 H19A 120.0 . . ?
C20 C19 H19A 120.0 . . ?
C19 C20 C21 120.0 . . ?
C19 C20 H20A 120.0 . . ?
C21 C20 H20A 120.0 . . ?
C22 C21 C20 120.0 . . ?
C22 C21 H21A 120.0 . . ?
C20 C21 H21A 120.0 . . ?
C23 C22 C21 120.0 . . ?
C23 C22 H22A 120.0 . . ?
C21 C22 H22A 120.0 . . ?
C22 C23 C18 120.0 . . ?
C22 C23 H23A 120.0 . . ?
C18 C23 H23A 120.0 . . ?
C17 C24 H24A 109.5 . . ?
C17 C24 H24B 109.5 . . ?
H24A C24 H24B 109.5 . . ?
C17 C24 H24C 109.5 . . ?
H24A C24 H24C 109.5 . . ?
H24B C24 H24C 109.5 . . ?
N6 C25 C26 118.3(17) . . ?
N6 C25 C32 105.7(19) . . ?
C26 C25 C32 107.4(18) . . ?
N6 C25 H25A 108.4 . . ?
C26 C25 H25A 108.4 . . ?
C32 C25 H25A 108.4 . . ?
C27 C26 C31 120.0 . . ?
C27 C26 C25 119.4(7) . . ?
C31 C26 C25 120.5(7) . . ?
C28 C27 C26 120.0 . . ?
C28 C27 H27A 120.0 . . ?
C26 C27 H27A 120.0 . . ?
C29 C28 C27 120.0 . . ?
C29 C28 H28A 120.0 . . ?
C27 C28 H28A 120.0 . . ?
C28 C29 C30 120.0 . . ?
C28 C29 H29A 120.0 . . ?
C30 C29 H29A 120.0 . . ?
C31 C30 C29 120.0 . . ?
C31 C30 H30A 120.0 . . ?
C29 C30 H30A 120.0 . . ?
C30 C31 C26 120.0 . . ?
C30 C31 H31A 120.0 . . ?
C26 C31 H31A 120.0 . . ?
C25 C32 H32A 109.5 . . ?
C25 C32 H32B 109.5 . . ?
H32A C32 H32B 109.5 . . ?
C25 C32 H32C 109.5 . . ?
H32A C32 H32C 109.5 . . ?
H32B C32 H32C 109.5 . . ?
N7 C33 C34 121.4(19) . . ?
N7 C33 C40 108.4(19) . . ?
C34 C33 C40 117(2) . . ?
N7 C33 H33A 102.0 . . ?
C34 C33 H33A 102.0 . . ?
C40 C33 H33A 102.0 . . ?
C35 C34 C39 120.0 . . ?
C35 C34 C33 121.6(7) . . ?
C39 C34 C33 118.3(7) . . ?
C36 C35 C34 120.0 . . ?
C36 C35 H35A 120.0 . . ?
C34 C35 H35A 120.0 . . ?
C37 C36 C35 120.0 . . ?
C37 C36 H36A 120.0 . . ?
C35 C36 H36A 120.0 . . ?
C36 C37 C38 120.0 . . ?
C36 C37 H37A 120.0 . . ?
C38 C37 H37A 120.0 . . ?
C39 C38 C37 120.0 . . ?
C39 C38 H38A 120.0 . . ?
C37 C38 H38A 120.0 . . ?
C38 C39 C34 120.0 . . ?
C38 C39 H39A 120.0 . . ?
C34 C39 H39A 120.0 . . ?
C33 C40 H40A 109.5 . . ?
C33 C40 H40B 109.5 . . ?
H40A C40 H40B 109.5 . . ?
C33 C40 H40C 109.5 . . ?
H40A C40 H40C 109.5 . . ?
H40B C40 H40C 109.5 . . ?
N8 C41 C48 122(3) . . ?
N8 C41 C42 113(2) . . ?
C48 C41 C42 106(3) . . ?
N8 C41 H41A 104.6 . . ?
C48 C41 H41A 104.6 . . ?
C42 C41 H41A 104.6 . . ?
C43 C42 C47 120.0 . . ?
C43 C42 C41 119.0(7) . . ?
C47 C42 C41 121.0(7) . . ?
C44 C43 C42 120.0 . . ?
C44 C43 H43A 120.0 . . ?
C42 C43 H43A 120.0 . . ?
C45 C44 C43 120.0 . . ?
C45 C44 H44A 120.0 . . ?
C43 C44 H44A 120.0 . . ?
C46 C45 C44 120.0 . . ?
C46 C45 H45A 120.0 . . ?
C44 C45 H45A 120.0 . . ?
C45 C46 C47 120.0 . . ?
C45 C46 H46A 120.0 . . ?
C47 C46 H46A 120.0 . . ?
C46 C47 C42 120.0 . . ?
C46 C47 H47A 120.0 . . ?
C42 C47 H47A 120.0 . . ?
C41 C48 H48A 109.5 . . ?
C41 C48 H48B 109.5 . . ?
H48A C48 H48B 109.5 . . ?
C41 C48 H48C 109.5 . . ?
H48A C48 H48C 109.5 . . ?
H48B C48 H48C 109.5 . . ?
I13 I5 I8 143.1(18) . . ?
I13 I5 I14 136(2) . . ?
I8 I5 I14 15.7(13) . . ?
I7 I6 I15 180.000(12) . . ?
I7 I6 I10 160.4(9) . 2_665 ?
I15 I6 I10 19.6(9) . 2_665 ?
I7 I6 I10 160.4(9) . . ?
I15 I6 I10 19.6(9) . . ?
I10 I6 I10 39.3(17) 2_665 . ?
I6 I7 I15 0.000(6) . . ?
I14 I8 I5 136(3) . . ?
I14 I8 I14 34(3) . 2_665 ?
I5 I8 I14 121.8(15) . 2_665 ?
I14 I8 I13 129(3) . . ?
I5 I8 I13 16.1(9) . . ?
I14 I8 I13 107.7(15) 2_665 . ?
I15 I10 I10 33(3) . 2_665 ?
I15 I10 I6 38(3) . . ?
I10 I10 I6 70.4(9) 2_665 . ?
I4 I11 I2 9.9(9) . . ?
I5 I13 I9 129(2) . . ?
I5 I13 I8 20.7(11) . . ?
I9 I13 I8 147.0(18) . . ?
I8 I14 I14 130(4) . 2_665 ?
I8 I14 I5 28(2) . . ?
I14 I14 I5 120.0(12) 2_665 . ?
I8 I14 I8 126(4) . 2_665 ?
I14 I14 I8 16.1(15) 2_665 2_665 ?
I5 I14 I8 108.6(17) . 2_665 ?
I10 I15 I10 114(6) 2_665 . ?
I10 I15 I6 123(3) 2_665 . ?
I10 I15 I6 123(3) . . ?
I10 I15 I7 123(3) 2_665 . ?
I10 I15 I7 123(3) . . ?
I6 I15 I7 0.000(1) . . ?

loop_
_geom_bond_atom_site_label_1
_geom_bond_atom_site_label_2
_geom_bond_distance
_geom_bond_site_symmetry_2
_geom_bond_publ_flag
Yb1 O4 2.213(17) . ?
Yb1 O3 2.249(15) . ?
Yb1 O2 2.270(15) . ?
Yb1 O1 2.286(14) . ?
Yb1 O1W 2.398(10) . ?
Yb1 N4 2.562(17) . ?
Yb1 N3 2.651(17) . ?
Yb1 N2 2.655(18) . ?
Yb1 N1 2.664(18) . ?
Yb1 C16 3.14(3) . ?
Yb1 C12 3.15(3) . ?
Yb1 C14 3.16(2) . ?
N1 C1 1.46(3) . ?
N1 C8 1.48(3) . ?
N1 C9 1.49(3) . ?
N2 C2 1.39(3) . ?
N2 C11 1.41(3) . ?
N2 C3 1.45(3) . ?
N3 C4 1.46(3) . ?
N3 C13 1.48(3) . ?
N3 C5 1.51(3) . ?
N4 C7 1.43(3) . ?
N4 C6 1.51(3) . ?
N4 C15 1.54(3) . ?
N5 C10 1.27(3) . ?
N5 C17 1.51(3) . ?
N5 H5A 0.8800 . ?
N6 C12 1.30(3) . ?
N6 C25 1.43(3) . ?
N6 H6A 0.8800 . ?
N7 C14 1.34(3) . ?
N7 C33 1.42(3) . ?
N7 H7A 0.8800 . ?
N8 C41 1.32(4) . ?
N8 C16 1.34(3) . ?
N8 H8A 0.8800 . ?
O1 C10 1.23(2) . ?
O2 C12 1.23(3) . ?
O3 C14 1.28(3) . ?
O4 C16 1.29(3) . ?
O1W H1WB 0.899(10) . ?
O1W H1WA 0.900(10) . ?
C1 C2 1.55(3) . ?
C1 H1A 0.9900 . ?
C1 H1B 0.9900 . ?
C2 H2A 0.9900 . ?
C2 H2B 0.9900 . ?
C3 C4 1.64(4) . ?
C3 H3A 0.9900 . ?
C3 H3B 0.9900 . ?
C4 H4A 0.9900 . ?
C4 H4B 0.9900 . ?
C5 C6 1.50(3) . ?
C5 H5B 0.9900 . ?
C5 H5C 0.9900 . ?
C6 H6B 0.9900 . ?
C6 H6C 0.9900 . ?
C7 C8 1.53(3) . ?
C7 H7B 0.9900 . ?
C7 H7C 0.9900 . ?
C8 H8B 0.9900 . ?
C8 H8C 0.9900 . ?
C9 C10 1.62(3) . ?
C9 H9A 0.9900 . ?
C9 H9B 0.9900 . ?
C11 C12 1.52(4) . ?
C11 H11A 0.9900 . ?
C11 H11B 0.9900 . ?
C13 C14 1.44(4) . ?
C13 H13A 0.9900 . ?
C13 H13B 0.9900 . ?
C15 C16 1.52(3) . ?
C15 H15A 0.9900 . ?
C15 H15B 0.9900 . ?
C17 C18 1.519(16) . ?
C17 C24 1.54(4) . ?
C17 H17A 1.0000 . ?
C18 C19 1.3900 . ?
C18 C23 1.3900 . ?
C19 C20 1.3900 . ?
C19 H19A 0.9500 . ?
C20 C21 1.3900 . ?
C20 H20A 0.9500 . ?
C21 C22 1.3900 . ?
C21 H21A 0.9500 . ?
C22 C23 1.3900 . ?
C22 H22A 0.9500 . ?
C23 H23A 0.9500 . ?
C24 H24A 0.9800 . ?
C24 H24B 0.9800 . ?
C24 H24C 0.9800 . ?
C25 C26 1.534(15) . ?
C25 C32 1.59(4) . ?
C25 H25A 1.0000 . ?
C26 C27 1.3900 . ?
C26 C31 1.3900 . ?
C27 C28 1.3900 . ?
C27 H27A 0.9500 . ?
C28 C29 1.3900 . ?
C28 H28A 0.9500 . ?
C29 C30 1.3900 . ?
C29 H29A 0.9500 . ?
C30 C31 1.3900 . ?
C30 H30A 0.9500 . ?
C31 H31A 0.9500 . ?
C32 H32A 0.9800 . ?
C32 H32B 0.9800 . ?
C32 H32C 0.9800 . ?
C33 C34 1.543(15) . ?
C33 C40 1.59(4) . ?
C33 H33A 1.0000 . ?
C34 C35 1.3900 . ?
C34 C39 1.3900 . ?
C35 C36 1.3900 . ?
C35 H35A 0.9500 . ?
C36 C37 1.3900 . ?
C36 H36A 0.9500 . ?
C37 C38 1.3900 . ?
C37 H37A 0.9500 . ?
C38 C39 1.3900 . ?
C38 H38A 0.9500 . ?
C39 H39A 0.9500 . ?
C40 H40A 0.9800 . ?
C40 H40B 0.9800 . ?
C40 H40C 0.9800 . ?
C41 C48 1.47(5) . ?
C41 C42 1.527(16) . ?
C41 H41A 1.0000 . ?
C42 C43 1.3900 . ?
C42 C47 1.3900 . ?
C43 C44 1.3900 . ?
C43 H43A 0.9500 . ?
C44 C45 1.3900 . ?
C44 H44A 0.9500 . ?
C45 C46 1.3900 . ?
C45 H45A 0.9500 . ?
C46 C47 1.3900 . ?
C46 H46A 0.9500 . ?
C47 H47A 0.9500 . ?
C48 H48A 0.9800 . ?
C48 H48B 0.9800 . ?
C48 H48C 0.9800 . ?
I2 I11 1.41(2) . ?
I3 I3 0.968(7) 2_565 ?
I4 I11 1.37(3) . ?
I5 I13 1.27(4) . ?
I5 I8 1.62(2) . ?
I5 I14 2.38(4) . ?
I6 I7 0.833(10) . ?
I6 I15 1.80(5) . ?
I6 I10 2.48(4) 2_665 ?
I6 I10 2.48(4) . ?
I7 I15 2.63(5) . ?
I8 I14 0.93(5) . ?
I8 I14 2.57(6) 2_665 ?
I8 I13 2.74(4) . ?
I9 I13 2.27(5) . ?
I10 I15 0.99(4) . ?
I10 I10 1.67(8) 2_665 ?
I14 I14 1.86(9) 2_665 ?
I14 I8 2.57(6) 2_665 ?
I15 I10 0.99(4) 2_665 ?

loop_
_geom_torsion_atom_site_label_1
_geom_torsion_atom_site_label_2
_geom_torsion_atom_site_label_3
_geom_torsion_atom_site_label_4
_geom_torsion
_geom_torsion_site_symmetry_1
_geom_torsion_site_symmetry_2
_geom_torsion_site_symmetry_3
_geom_torsion_site_symmetry_4
_geom_torsion_publ_flag
O4 Yb1 N1 C1 155.5(16) . . . . ?
O3 Yb1 N1 C1 4(2) . . . . ?
O2 Yb1 N1 C1 -55.1(16) . . . . ?
O1 Yb1 N1 C1 -143.2(18) . . . . ?
O1W Yb1 N1 C1 -106.4(17) . . . . ?
N4 Yb1 N1 C1 134.5(18) . . . . ?
N3 Yb1 N1 C1 74.9(17) . . . . ?
N2 Yb1 N1 C1 16.3(16) . . . . ?
C16 Yb1 N1 C1 153.3(16) . . . . ?
C12 Yb1 N1 C1 -35.8(17) . . . . ?
C14 Yb1 N1 C1 36(2) . . . . ?
O4 Yb1 N1 C8 32.5(17) . . . . ?
O3 Yb1 N1 C8 -119.1(15) . . . . ?
O2 Yb1 N1 C8 -178.0(15) . . . . ?
O1 Yb1 N1 C8 93.9(15) . . . . ?
O1W Yb1 N1 C8 130.7(14) . . . . ?
N4 Yb1 N1 C8 11.5(13) . . . . ?
N3 Yb1 N1 C8 -48.1(15) . . . . ?
N2 Yb1 N1 C8 -106.6(15) . . . . ?
C16 Yb1 N1 C8 30.4(16) . . . . ?
C12 Yb1 N1 C8 -158.7(15) . . . . ?
C14 Yb1 N1 C8 -87.0(17) . . . . ?
O4 Yb1 N1 C9 -84.4(17) . . . . ?
O3 Yb1 N1 C9 124.0(15) . . . . ?
O2 Yb1 N1 C9 65.1(15) . . . . ?
O1 Yb1 N1 C9 -23.1(15) . . . . ?
O1W Yb1 N1 C9 13.8(17) . . . . ?
N4 Yb1 N1 C9 -105.4(16) . . . . ?
N3 Yb1 N1 C9 -165.0(14) . . . . ?
N2 Yb1 N1 C9 136.4(16) . . . . ?
C16 Yb1 N1 C9 -86.5(16) . . . . ?
C12 Yb1 N1 C9 84.4(16) . . . . ?
C14 Yb1 N1 C9 156.1(15) . . . . ?
O4 Yb1 N2 C2 -121.0(14) . . . . ?
O3 Yb1 N2 C2 -176.2(14) . . . . ?
O2 Yb1 N2 C2 93.1(14) . . . . ?
O1 Yb1 N2 C2 37.1(16) . . . . ?
O1W Yb1 N2 C2 131.4(13) . . . . ?
N4 Yb1 N2 C2 -46.1(14) . . . . ?
N3 Yb1 N2 C2 -105.9(14) . . . . ?
N1 Yb1 N2 C2 11.6(13) . . . . ?
C16 Yb1 N2 C2 -90.4(16) . . . . ?
C12 Yb1 N2 C2 97.7(15) . . . . ?
C14 Yb1 N2 C2 -156.2(15) . . . . ?
O4 Yb1 N2 C11 120.0(16) . . . . ?
O3 Yb1 N2 C11 64.8(15) . . . . ?
O2 Yb1 N2 C11 -26.0(15) . . . . ?
O1 Yb1 N2 C11 -81.9(16) . . . . ?
O1W Yb1 N2 C11 12.4(17) . . . . ?
N4 Yb1 N2 C11 -165.1(14) . . . . ?
N3 Yb1 N2 C11 135.1(16) . . . . ?
N1 Yb1 N2 C11 -107.4(16) . . . . ?
C16 Yb1 N2 C11 150.6(15) . . . . ?
C12 Yb1 N2 C11 -21.3(15) . . . . ?
C14 Yb1 N2 C11 84.8(16) . . . . ?
O4 Yb1 N2 C3 2(2) . . . . ?
O3 Yb1 N2 C3 -53.1(16) . . . . ?
O2 Yb1 N2 C3 -143.9(17) . . . . ?
O1 Yb1 N2 C3 160.2(16) . . . . ?
O1W Yb1 N2 C3 -105.6(17) . . . . ?
N4 Yb1 N2 C3 77.0(17) . . . . ?
N3 Yb1 N2 C3 17.1(16) . . . . ?
N1 Yb1 N2 C3 134.6(17) . . . . ?
C16 Yb1 N2 C3 33(2) . . . . ?
C12 Yb1 N2 C3 -139.3(19) . . . . ?
C14 Yb1 N2 C3 -33.1(17) . . . . ?
O4 Yb1 N3 C4 -177.7(16) . . . . ?
O3 Yb1 N3 C4 95.4(16) . . . . ?
O2 Yb1 N3 C4 36.1(18) . . . . ?
O1 Yb1 N3 C4 -118.5(15) . . . . ?
O1W Yb1 N3 C4 135.4(15) . . . . ?
N4 Yb1 N3 C4 -104.4(16) . . . . ?
N2 Yb1 N3 C4 12.4(15) . . . . ?
N1 Yb1 N3 C4 -45.9(17) . . . . ?
C16 Yb1 N3 C4 -157.4(17) . . . . ?
C12 Yb1 N3 C4 31.7(17) . . . . ?
C14 Yb1 N3 C4 103.1(17) . . . . ?
O4 Yb1 N3 C13 61.4(14) . . . . ?
O3 Yb1 N3 C13 -25.5(14) . . . . ?
O2 Yb1 N3 C13 -84.8(15) . . . . ?
O1 Yb1 N3 C13 120.5(15) . . . . ?
O1W Yb1 N3 C13 14.5(17) . . . . ?
N4 Yb1 N3 C13 134.6(15) . . . . ?
N2 Yb1 N3 C13 -108.6(15) . . . . ?
N1 Yb1 N3 C13 -166.8(13) . . . . ?
C16 Yb1 N3 C13 81.6(15) . . . . ?
C12 Yb1 N3 C13 -89.3(15) . . . . ?
C14 Yb1 N3 C13 -17.8(15) . . . . ?
O4 Yb1 N3 C5 -58.1(14) . . . . ?
O3 Yb1 N3 C5 -145.0(15) . . . . ?
O2 Yb1 N3 C5 155.7(13) . . . . ?
O1 Yb1 N3 C5 1.1(18) . . . . ?
O1W Yb1 N3 C5 -105.0(15) . . . . ?
N4 Yb1 N3 C5 15.1(13) . . . . ?
N2 Yb1 N3 C5 132.0(15) . . . . ?
N1 Yb1 N3 C5 73.7(15) . . . . ?
C16 Yb1 N3 C5 -37.8(14) . . . . ?
C12 Yb1 N3 C5 151.2(14) . . . . ?
C14 Yb1 N3 C5 -137.3(17) . . . . ?
O4 Yb1 N4 C7 -146.6(15) . . . . ?
O3 Yb1 N4 C7 159.0(13) . . . . ?
O2 Yb1 N4 C7 2.6(18) . . . . ?
O1 Yb1 N4 C7 -54.4(14) . . . . ?
O1W Yb1 N4 C7 -102.5(14) . . . . ?
N3 Yb1 N4 C7 134.3(15) . . . . ?
N2 Yb1 N4 C7 75.0(14) . . . . ?
N1 Yb1 N4 C7 17.3(13) . . . . ?
C16 Yb1 N4 C7 -140.2(17) . . . . ?
C12 Yb1 N4 C7 31.7(18) . . . . ?
C14 Yb1 N4 C7 156.3(14) . . . . ?
O4 Yb1 N4 C6 89.8(12) . . . . ?
O3 Yb1 N4 C6 35.5(15) . . . . ?
O2 Yb1 N4 C6 -120.9(12) . . . . ?
O1 Yb1 N4 C6 -177.9(13) . . . . ?
O1W Yb1 N4 C6 133.9(12) . . . . ?
N3 Yb1 N4 C6 10.7(11) . . . . ?
N2 Yb1 N4 C6 -48.5(13) . . . . ?
N1 Yb1 N4 C6 -106.3(13) . . . . ?
C16 Yb1 N4 C6 96.2(13) . . . . ?
C12 Yb1 N4 C6 -91.9(14) . . . . ?
C14 Yb1 N4 C6 32.7(14) . . . . ?
O4 Yb1 N4 C15 -25.2(12) . . . . ?
O3 Yb1 N4 C15 -79.5(14) . . . . ?
O2 Yb1 N4 C15 124.1(12) . . . . ?
O1 Yb1 N4 C15 67.0(12) . . . . ?
O1W Yb1 N4 C15 18.9(14) . . . . ?
N3 Yb1 N4 C15 -104.3(12) . . . . ?
N2 Yb1 N4 C15 -163.5(11) . . . . ?
N1 Yb1 N4 C15 138.7(13) . . . . ?
C16 Yb1 N4 C15 -18.8(11) . . . . ?
C12 Yb1 N4 C15 153.1(12) . . . . ?
C14 Yb1 N4 C15 -82.3(13) . . . . ?
O4 Yb1 O1 C10 155(2) . . . . ?
O3 Yb1 O1 C10 -134.4(18) . . . . ?
O2 Yb1 O1 C10 -62(2) . . . . ?
O1W Yb1 O1 C10 -135(2) . . . . ?
N4 Yb1 O1 C10 86(2) . . . . ?
N3 Yb1 O1 C10 100(2) . . . . ?
N2 Yb1 O1 C10 -11(2) . . . . ?
N1 Yb1 O1 C10 14.2(19) . . . . ?
C16 Yb1 O1 C10 138(2) . . . . ?
C12 Yb1 O1 C10 -53(2) . . . . ?
C14 Yb1 O1 C10 -165(2) . . . . ?
O4 Yb1 O2 C12 -133.3(18) . . . . ?
O3 Yb1 O2 C12 -65.3(19) . . . . ?
O1 Yb1 O2 C12 152.1(19) . . . . ?
O1W Yb1 O2 C12 -138.3(19) . . . . ?
N4 Yb1 O2 C12 97(2) . . . . ?
N3 Yb1 O2 C12 -13(2) . . . . ?
N2 Yb1 O2 C12 11.0(18) . . . . ?
N1 Yb1 O2 C12 83.2(19) . . . . ?
C16 Yb1 O2 C12 -164(2) . . . . ?
C14 Yb1 O2 C12 -58(2) . . . . ?
O4 Yb1 O3 C14 -58(2) . . . . ?
O2 Yb1 O3 C14 158(2) . . . . ?
O1 Yb1 O3 C14 -131(2) . . . . ?
O1W Yb1 O3 C14 -131(2) . . . . ?
N4 Yb1 O3 C14 -8(2) . . . . ?
N3 Yb1 O3 C14 18(2) . . . . ?
N2 Yb1 O3 C14 90(2) . . . . ?
N1 Yb1 O3 C14 102(2) . . . . ?
C16 Yb1 O3 C14 -50(2) . . . . ?
C12 Yb1 O3 C14 140(2) . . . . ?
O3 Yb1 O4 C16 157(2) . . . . ?
O2 Yb1 O4 C16 -133.4(18) . . . . ?
O1 Yb1 O4 C16 -60(2) . . . . ?
O1W Yb1 O4 C16 -128(2) . . . . ?
N4 Yb1 O4 C16 15.0(19) . . . . ?
N3 Yb1 O4 C16 89(2) . . . . ?
N2 Yb1 O4 C16 103(2) . . . . ?
N1 Yb1 O4 C16 -6(2) . . . . ?
C12 Yb1 O4 C16 -163(2) . . . . ?
C14 Yb1 O4 C16 140(2) . . . . ?
C8 N1 C1 C2 82(2) . . . . ?
C9 N1 C1 C2 -159(2) . . . . ?
Yb1 N1 C1 C2 -40(3) . . . . ?
C11 N2 C2 C1 75(3) . . . . ?
C3 N2 C2 C1 -164.3(19) . . . . ?
Yb1 N2 C2 C1 -39(2) . . . . ?
N1 C1 C2 N2 57(3) . . . . ?
C2 N2 C3 C4 82(2) . . . . ?
C11 N2 C3 C4 -157(2) . . . . ?
Yb1 N2 C3 C4 -42(2) . . . . ?
C13 N3 C4 C3 81(2) . . . . ?
C5 N3 C4 C3 -159.6(19) . . . . ?
Yb1 N3 C4 C3 -37(2) . . . . ?
N2 C3 C4 N3 54(3) . . . . ?
C4 N3 C5 C6 84(2) . . . . ?
C13 N3 C5 C6 -156.1(19) . . . . ?
Yb1 N3 C5 C6 -40(2) . . . . ?
N3 C5 C6 N4 53(2) . . . . ?
C7 N4 C6 C5 -165.7(17) . . . . ?
C15 N4 C6 C5 79(2) . . . . ?
Yb1 N4 C6 C5 -38(2) . . . . ?
C6 N4 C7 C8 83(2) . . . . ?
C15 N4 C7 C8 -164.2(18) . . . . ?
Yb1 N4 C7 C8 -43(2) . . . . ?
C1 N1 C8 C7 -162.0(18) . . . . ?
C9 N1 C8 C7 78(2) . . . . ?
Yb1 N1 C8 C7 -38(2) . . . . ?
N4 C7 C8 N1 56(2) . . . . ?
C1 N1 C9 C10 151(2) . . . . ?
C8 N1 C9 C10 -89(2) . . . . ?
Yb1 N1 C9 C10 29(2) . . . . ?
Yb1 O1 C10 N5 -177.3(19) . . . . ?
Yb1 O1 C10 C9 -2(3) . . . . ?
C17 N5 C10 O1 -23(4) . . . . ?
C17 N5 C10 C9 162(2) . . . . ?
C17 N5 C10 Yb1 -28(7) . . . . ?
N1 C9 C10 O1 -22(3) . . . . ?
N1 C9 C10 N5 154(2) . . . . ?
N1 C9 C10 Yb1 -23.0(18) . . . . ?
O4 Yb1 C10 O1 -26(2) . . . . ?
O3 Yb1 C10 O1 67(2) . . . . ?
O2 Yb1 C10 O1 115(2) . . . . ?
O1W Yb1 C10 O1 42(2) . . . . ?
N4 Yb1 C10 O1 -89(2) . . . . ?
N3 Yb1 C10 O1 -104(2) . . . . ?
N2 Yb1 C10 O1 170.7(19) . . . . ?
N1 Yb1 C10 O1 -163(2) . . . . ?
C16 Yb1 C10 O1 -41(2) . . . . ?
C12 Yb1 C10 O1 128(2) . . . . ?
C14 Yb1 C10 O1 34(5) . . . . ?
O4 Yb1 C10 N5 -19(6) . . . . ?
O3 Yb1 C10 N5 74(6) . . . . ?
O2 Yb1 C10 N5 122(6) . . . . ?
O1 Yb1 C10 N5 7(5) . . . . ?
O1W Yb1 C10 N5 49(6) . . . . ?
N4 Yb1 C10 N5 -83(6) . . . . ?
N3 Yb1 C10 N5 -97(5) . . . . ?
N2 Yb1 C10 N5 177(5) . . . . ?
N1 Yb1 C10 N5 -156(6) . . . . ?
C16 Yb1 C10 N5 -34(6) . . . . ?
C12 Yb1 C10 N5 134(6) . . . . ?
C14 Yb1 C10 N5 40(8) . . . . ?
O4 Yb1 C10 C9 152.4(14) . . . . ?
O3 Yb1 C10 C9 -114.4(16) . . . . ?
O2 Yb1 C10 C9 -66.8(14) . . . . ?
O1 Yb1 C10 C9 178(3) . . . . ?
O1W Yb1 C10 C9 -139.6(15) . . . . ?
N4 Yb1 C10 C9 89.0(14) . . . . ?
N3 Yb1 C10 C9 74.1(17) . . . . ?
N2 Yb1 C10 C9 -11.1(16) . . . . ?
N1 Yb1 C10 C9 15.3(13) . . . . ?
C16 Yb1 C10 C9 137.1(14) . . . . ?
C12 Yb1 C10 C9 -54.0(15) . . . . ?
C14 Yb1 C10 C9 -148(3) . . . . ?
C2 N2 C11 C12 -81(3) . . . . ?
C3 N2 C11 C12 159(2) . . . . ?
Yb1 N2 C11 C12 38(2) . . . . ?
Yb1 O2 C12 N6 175.5(19) . . . . ?
Yb1 O2 C12 C11 7(3) . . . . ?
C25 N6 C12 O2 4(4) . . . . ?
C25 N6 C12 C11 172(2) . . . . ?
C25 N6 C12 Yb1 12(7) . . . . ?
N2 C11 C12 O2 -35(3) . . . . ?
N2 C11 C12 N6 155(2) . . . . ?
N2 C11 C12 Yb1 -31(2) . . . . ?
O4 Yb1 C12 O2 71(2) . . . . ?
O3 Yb1 C12 O2 112.1(19) . . . . ?
O1 Yb1 C12 O2 -28.0(19) . . . . ?
O1W Yb1 C12 O2 39.2(18) . . . . ?
N4 Yb1 C12 O2 -105.2(19) . . . . ?
N3 Yb1 C12 O2 169.5(17) . . . . ?
N2 Yb1 C12 O2 -167(2) . . . . ?
N1 Yb1 C12 O2 -91.3(19) . . . . ?
C16 Yb1 C12 O2 41(5) . . . . ?
C14 Yb1 C12 O2 124.3(19) . . . . ?
O4 Yb1 C12 N6 60(6) . . . . ?
O3 Yb1 C12 N6 101(6) . . . . ?
O2 Yb1 C12 N6 -11(5) . . . . ?
O1 Yb1 C12 N6 -39(6) . . . . ?
O1W Yb1 C12 N6 28(6) . . . . ?
N4 Yb1 C12 N6 -116(5) . . . . ?
N3 Yb1 C12 N6 158(5) . . . . ?
N2 Yb1 C12 N6 -178(6) . . . . ?
N1 Yb1 C12 N6 -102(6) . . . . ?
C16 Yb1 C12 N6 30(9) . . . . ?
C14 Yb1 C12 N6 113(6) . . . . ?
O4 Yb1 C12 C11 -102.6(18) . . . . ?
O3 Yb1 C12 C11 -62.0(15) . . . . ?
O2 Yb1 C12 C11 -174(3) . . . . ?
O1 Yb1 C12 C11 158.0(15) . . . . ?
O1W Yb1 C12 C11 -134.9(15) . . . . ?
N4 Yb1 C12 C11 80.7(17) . . . . ?
N3 Yb1 C12 C11 -4.5(16) . . . . ?
N2 Yb1 C12 C11 19.4(14) . . . . ?
N1 Yb1 C12 C11 94.7(15) . . . . ?
C16 Yb1 C12 C11 -133(4) . . . . ?
C14 Yb1 C12 C11 -49.7(15) . . . . ?
C4 N3 C13 C14 -90(3) . . . . ?
C5 N3 C13 C14 153(2) . . . . ?
Yb1 N3 C13 C14 33(2) . . . . ?
Yb1 O3 C14 N7 171.4(18) . . . . ?
Yb1 O3 C14 C13 -5(4) . . . . ?
C33 N7 C14 O3 3(4) . . . . ?
C33 N7 C14 C13 179(2) . . . . ?
C33 N7 C14 Yb1 14(6) . . . . ?
N3 C13 C14 O3 -23(4) . . . . ?
N3 C13 C14 N7 161(2) . . . . ?
N3 C13 C14 Yb1 -26(2) . . . . ?
O4 Yb1 C14 O3 118(2) . . . . ?
O2 Yb1 C14 O3 -23(2) . . . . ?
O1 Yb1 C14 O3 75(2) . . . . ?
O1W Yb1 C14 O3 47(2) . . . . ?
N4 Yb1 C14 O3 173.8(19) . . . . ?
N3 Yb1 C14 O3 -158(2) . . . . ?
N2 Yb1 C14 O3 -85(2) . . . . ?
N1 Yb1 C14 O3 -104(2) . . . . ?
C16 Yb1 C14 O3 130(2) . . . . ?
C12 Yb1 C14 O3 -39(2) . . . . ?
O4 Yb1 C14 N7 100(5) . . . . ?
O3 Yb1 C14 N7 -18(4) . . . . ?
O2 Yb1 C14 N7 -41(5) . . . . ?
O1 Yb1 C14 N7 57(5) . . . . ?
O1W Yb1 C14 N7 29(5) . . . . ?
N4 Yb1 C14 N7 156(4) . . . . ?
N3 Yb1 C14 N7 -176(5) . . . . ?
N2 Yb1 C14 N7 -103(5) . . . . ?
N1 Yb1 C14 N7 -122(4) . . . . ?
C16 Yb1 C14 N7 113(5) . . . . ?
C12 Yb1 C14 N7 -56(5) . . . . ?
O4 Yb1 C14 C13 -66.2(17) . . . . ?
O3 Yb1 C14 C13 176(3) . . . . ?
O2 Yb1 C14 C13 153.0(16) . . . . ?
O1 Yb1 C14 C13 -109.5(18) . . . . ?
O1W Yb1 C14 C13 -137.5(18) . . . . ?
N4 Yb1 C14 C13 -10.2(19) . . . . ?
N3 Yb1 C14 C13 17.7(15) . . . . ?
N2 Yb1 C14 C13 90.8(17) . . . . ?
N1 Yb1 C14 C13 72(2) . . . . ?
C16 Yb1 C14 C13 -53.8(17) . . . . ?
C12 Yb1 C14 C13 137.4(17) . . . . ?
C7 N4 C15 C16 158.2(19) . . . . ?
C6 N4 C15 C16 -88(2) . . . . ?
Yb1 N4 C15 C16 32.6(19) . . . . ?
Yb1 O4 C16 N8 177.2(17) . . . . ?
Yb1 O4 C16 C15 0(3) . . . . ?
C41 N8 C16 O4 -5(4) . . . . ?
C41 N8 C16 C15 172(2) . . . . ?
C41 N8 C16 Yb1 -1(6) . . . . ?
N4 C15 C16 O4 -25(3) . . . . ?
N4 C15 C16 N8 158(2) . . . . ?
N4 C15 C16 Yb1 -24.8(15) . . . . ?
O3 Yb1 C16 O4 -23(2) . . . . ?
O2 Yb1 C16 O4 73(2) . . . . ?
O1 Yb1 C16 O4 117(2) . . . . ?
O1W Yb1 C16 O4 48.1(19) . . . . ?
N4 Yb1 C16 O4 -162(2) . . . . ?
N3 Yb1 C16 O4 -85.3(19) . . . . ?
N2 Yb1 C16 O4 -100(2) . . . . ?
N1 Yb1 C16 O4 175.4(18) . . . . ?
C12 Yb1 C16 O4 47(5) . . . . ?
C14 Yb1 C16 O4 -38(2) . . . . ?
O4 Yb1 C16 N8 -6(4) . . . . ?
O3 Yb1 C16 N8 -29(5) . . . . ?
O2 Yb1 C16 N8 67(5) . . . . ?
O1 Yb1 C16 N8 111(5) . . . . ?
O1W Yb1 C16 N8 42(5) . . . . ?
N4 Yb1 C16 N8 -168(5) . . . . ?
N3 Yb1 C16 N8 -92(5) . . . . ?
N2 Yb1 C16 N8 -107(5) . . . . ?
N1 Yb1 C16 N8 169(5) . . . . ?
C12 Yb1 C16 N8 40(8) . . . . ?
C14 Yb1 C16 N8 -44(5) . . . . ?
O4 Yb1 C16 C15 180(3) . . . . ?
O3 Yb1 C16 C15 157.0(13) . . . . ?
O2 Yb1 C16 C15 -107.3(16) . . . . ?
O1 Yb1 C16 C15 -62.8(13) . . . . ?
O1W Yb1 C16 C15 -132.0(14) . . . . ?
N4 Yb1 C16 C15 18.1(11) . . . . ?
N3 Yb1 C16 C15 94.5(14) . . . . ?
N2 Yb1 C16 C15 79.5(16) . . . . ?
N1 Yb1 C16 C15 -4.8(15) . . . . ?
C12 Yb1 C16 C15 -134(4) . . . . ?
C14 Yb1 C16 C15 142.2(14) . . . . ?
C10 N5 C17 C18 74(2) . . . . ?
C10 N5 C17 C24 -174(2) . . . . ?
N5 C17 C18 C19 54(2) . . . . ?
C24 C17 C18 C19 -60(2) . . . . ?
N5 C17 C18 C23 -127.1(16) . . . . ?
C24 C17 C18 C23 119(2) . . . . ?
C23 C18 C19 C20 0.0 . . . . ?
C17 C18 C19 C20 179(2) . . . . ?
C18 C19 C20 C21 0.0 . . . . ?
C19 C20 C21 C22 0.0 . . . . ?
C20 C21 C22 C23 0.0 . . . . ?
C21 C22 C23 C18 0.0 . . . . ?
C19 C18 C23 C22 0.0 . . . . ?
C17 C18 C23 C22 -179(2) . . . . ?
C12 N6 C25 C26 75(3) . . . . ?
C12 N6 C25 C32 -165(2) . . . . ?
N6 C25 C26 C27 51(2) . . . . ?
C32 C25 C26 C27 -69(2) . . . . ?
N6 C25 C26 C31 -125.0(17) . . . . ?
C32 C25 C26 C31 115.6(18) . . . . ?
C31 C26 C27 C28 0.0 . . . . ?
C25 C26 C27 C28 -175.9(19) . . . . ?
C26 C27 C28 C29 0.0 . . . . ?
C27 C28 C29 C30 0.0 . . . . ?
C28 C29 C30 C31 0.0 . . . . ?
C29 C30 C31 C26 0.0 . . . . ?
C27 C26 C31 C30 0.0 . . . . ?
C25 C26 C31 C30 176(2) . . . . ?
C14 N7 C33 C34 53(3) . . . . ?
C14 N7 C33 C40 -166(2) . . . . ?
N7 C33 C34 C35 55(3) . . . . ?
C40 C33 C34 C35 -82(2) . . . . ?
N7 C33 C34 C39 -123.6(19) . . . . ?
C40 C33 C34 C39 99(2) . . . . ?
C39 C34 C35 C36 0.0 . . . . ?
C33 C34 C35 C36 -178(2) . . . . ?
C34 C35 C36 C37 0.0 . . . . ?
C35 C36 C37 C38 0.0 . . . . ?
C36 C37 C38 C39 0.0 . . . . ?
C37 C38 C39 C34 0.0 . . . . ?
C35 C34 C39 C38 0.0 . . . . ?
C33 C34 C39 C38 178.5(19) . . . . ?
C16 N8 C41 C48 -147(3) . . . . ?
C16 N8 C41 C42 84(3) . . . . ?
N8 C41 C42 C43 -113(2) . . . . ?
C48 C41 C42 C43 110(3) . . . . ?
N8 C41 C42 C47 67(3) . . . . ?
C48 C41 C42 C47 -70(3) . . . . ?
C47 C42 C43 C44 0.0 . . . . ?
C41 C42 C43 C44 -180(2) . . . . ?
C42 C43 C44 C45 0.0 . . . . ?
C43 C44 C45 C46 0.0 . . . . ?
C44 C45 C46 C47 0.0 . . . . ?
C45 C46 C47 C42 0.0 . . . . ?
C43 C42 C47 C46 0.0 . . . . ?
C41 C42 C47 C46 180(2) . . . . ?
I10 I6 I7 I15 0(100) 2_665 . . . ?
I10 I6 I7 I15 0(99) . . . . ?
I13 I5 I8 I14 71(6) . . . . ?
I13 I5 I8 I14 31(4) . . . 2_665 ?
I14 I5 I8 I14 -40(5) . . . 2_665 ?
I14 I5 I8 I13 -71(6) . . . . ?
I7 I6 I10 I15 180.000(2) . . . . ?
I10 I6 I10 I15 0.000(5) 2_665 . . . ?
I7 I6 I10 I10 180.000(3) . . . 2_665 ?
I15 I6 I10 I10 0.000(5) . . . 2_665 ?
I8 I5 I13 I9 -155(2) . . . . ?
I14 I5 I13 I9 -134(3) . . . . ?
I14 I5 I13 I8 21(2) . . . . ?
I14 I8 I13 I5 -123(5) . . . . ?
I14 I8 I13 I5 -153(3) 2_665 . . . ?
I14 I8 I13 I9 -86(5) . . . . ?
I5 I8 I13 I9 37(3) . . . . ?
I14 I8 I13 I9 -116(3) 2_665 . . . ?
I5 I8 I14 I14 -79(7) . . . 2_665 ?
I13 I8 I14 I14 -59(7) . . . 2_665 ?
I14 I8 I14 I5 79(7) 2_665 . . . ?
I13 I8 I14 I5 19.7(18) . . . . ?
I5 I8 I14 I8 -59(6) . . . 2_665 ?
I14 I8 I14 I8 20(2) 2_665 . . 2_665 ?
I13 I8 I14 I8 -39(6) . . . 2_665 ?
I13 I5 I14 I8 -126(5) . . . . ?
I13 I5 I14 I14 -6(6) . . . 2_665 ?
I8 I5 I14 I14 120(7) . . . 2_665 ?
I13 I5 I14 I8 7(4) . . . 2_665 ?
I8 I5 I14 I8 133(5) . . . 2_665 ?
I6 I10 I15 I10 180.000(4) . . . 2_665 ?
I10 I10 I15 I6 180.000(5) 2_665 . . . ?
I10 I10 I15 I7 180.000(5) 2_665 . . . ?
I6 I10 I15 I7 0.000(1) . . . . ?
I7 I6 I15 I10 0(100) . . . 2_665 ?
I10 I6 I15 I10 180.000(5) . . . 2_665 ?
I7 I6 I15 I10 0(100) . . . . ?
I10 I6 I15 I10 180.000(4) 2_665 . . . ?
I10 I6 I15 I7 0(100) 2_665 . . . ?
I10 I6 I15 I7 0(100) . . . . ?
I6 I7 I15 I10 0(100) . . . 2_665 ?
I6 I7 I15 I10 0(100) . . . . ?
